data_9006285
loop_
_publ_author_name
'Boisen, M. B.'
'Gibbs, G. V.'
'Bukowinski, M. S. T.'

_publ_section_title
;
 Framework silica structures generated using simulated annealing
 with a potential energy function based on an H6Si2O7 molecule
 Sample: 2
;
_journal_name_full 'Physics and Chemistry of Minerals'
_journal_page_first 269
_journal_page_last 284
_journal_volume 21
_journal_year 1994
_chemical_formula_structural SiO2
_chemical_formula_sum 'O2 Si'
_space_group_IT_number 122
_symmetry_space_group_name_Hall 'I -4 2bw'
_symmetry_space_group_name_H-M 'I -4 2 d'
_cell_angle_alpha 90
_cell_angle_beta 90
_cell_angle_gamma 90
_cell_length_a 4.7481
_cell_length_b 4.7481
_cell_length_c 7.4880
_cell_formula_units_Z 4
_cell_volume 168.813
_database_code_amcsd 0007867
_exptl_crystal_density_diffrn 2.364
_cod_original_formula_sum 'Si O2'
_cod_database_code 9006285
_amcsd_formula_title SiO2

loop_
_space_group_symop_operation_xyz
x,y,z
1/2+x,1/2+y,1/2+z
1/2-y,-x,3/4+z
-y,1/2-x,1/4+z
y,-x,-z
1/2+y,1/2-x,1/2-z
-x,1/2+y,1/4-z
1/2-x,+y,3/4-z
-x,-y,z
1/2-x,1/2-y,1/2+z
1/2+y,x,3/4+z
+y,1/2+x,1/4+z
-y,x,-z
1/2-y,1/2+x,1/2-z
x,1/2-y,1/4-z
1/2+x,-y,3/4-z

loop_
_atom_site_label
_atom_site_fract_x
_atom_site_fract_y
_atom_site_fract_z
Si 0.50000 0.50000 0.50000
O 0.25000 0.62338 0.37500

loop_
_cod_related_entry_id
_cod_related_entry_database
_cod_related_entry_code
1 AMCSD 0007867
